data_1004030
loop_
_publ_author_name
'Simon, A.'
'Josien, L.'
'Gramlich, V.'
'Patarin, J.'

_publ_section_title
;
Synthesis and characterization of Mu-19, a new zincophosphate with a three
dimensional 12-membered ring channel system
;
_journal_issue 2-3
_journal_name_full 'Microporous and Mesoporous Materials'
_journal_page_first 135
_journal_page_last 146
_journal_paper_doi 10.1016/S1387-1811(01)00312-2
_journal_volume 47
_journal_year 2001
_chemical_compound_source ?
_chemical_formula_analytical ?
_chemical_formula_moiety ?
_chemical_formula_structural ?
_chemical_formula_sum 'C5 H17 N O10 P2 Zn'
_chemical_formula_weight 378.51
_chemical_melting_point ?
_chemical_name_common ?
_chemical_name_systematic ?
_space_group_IT_number 19
_symmetry_cell_setting orthorhombic
_symmetry_space_group_name_Hall 'P 2ac 2ab'
_symmetry_space_group_name_H-M 'P 21 21 21'
_atom_sites_solution_hydrogens geom
_atom_sites_solution_primary direct
_atom_sites_solution_secondary difmap
_audit_creation_method SHELXL
_cell_angle_alpha 90.00
_cell_angle_beta 90.00
_cell_angle_gamma 90.00
_cell_formula_units_Z 4
_cell_length_a 9.976(4)
_cell_length_b 10.359(6)
_cell_length_c 12.980(10)
_cell_measurement_reflns_used 12
_cell_measurement_temperature 293(2)
_cell_measurement_theta_max 11
_cell_measurement_theta_min 10
_cell_volume 1341.4(14)
_computing_cell_refinement 'SIEMENS SHELXTL Plus'
_computing_data_collection 'SIEMENS SHELXTL Plus'
_computing_data_reduction 'SIEMENS SHELXTL Plus'
_computing_molecular_graphics SHELXLTL-Plus
_computing_publication_material SHELXL-93
_computing_structure_refinement 'SHELXL-93 (Sheldrick, 1993)'
_computing_structure_solution 'SHELXS-86 (Sheldrick, 1990)'
_diffrn_ambient_temperature 293(2)
_diffrn_measurement_device 'SYNTEX P21 4-circle diffractometer'
_diffrn_measurement_method ' \w scans'
_diffrn_radiation_monochromator graphite
_diffrn_radiation_source 'fine-focus sealed tube'
_diffrn_radiation_type MoK\a
_diffrn_radiation_wavelength 0.71073
_diffrn_reflns_av_R_equivalents 0.0000
_diffrn_reflns_av_sigmaI/netI 0.0206
_diffrn_reflns_limit_h_max 9
_diffrn_reflns_limit_h_min 0
_diffrn_reflns_limit_k_max 9
_diffrn_reflns_limit_k_min 0
_diffrn_reflns_limit_l_max 12
_diffrn_reflns_limit_l_min 0
_diffrn_reflns_number 752
_diffrn_reflns_theta_max 20.04
_diffrn_reflns_theta_min 2.52
_diffrn_standards_decay_% 0
_diffrn_standards_interval_count 120
_diffrn_standards_interval_time ?
_diffrn_standards_number 1
_exptl_absorpt_coefficient_mu 2.115
_exptl_absorpt_correction_T_max ?
_exptl_absorpt_correction_T_min ?
_exptl_absorpt_correction_type none
_exptl_crystal_colour colourless
_exptl_crystal_density_diffrn 1.874
_exptl_crystal_density_meas ?
_exptl_crystal_density_method ?
_exptl_crystal_description prism
_exptl_crystal_F_000 776
_exptl_crystal_size_max 0.3
_exptl_crystal_size_mid 0.1
_exptl_crystal_size_min 0.1
_refine_diff_density_max 0.258
_refine_diff_density_min -0.290
_refine_diff_density_rms 0.056
_refine_ls_abs_structure_details 'Flack H D (1983), Acta Cryst. A39, 876-881'
_refine_ls_abs_structure_Flack 0.02(2)
_refine_ls_extinction_coef 0.0109(13)
_refine_ls_extinction_expression Fc^*^=kFc[1+0.001xFc^2^\l^3^/sin(2\q)]^-1/4^
_refine_ls_extinction_method SHELXL
_refine_ls_goodness_of_fit_all 1.126
_refine_ls_goodness_of_fit_obs 1.159
_refine_ls_hydrogen_treatment ?
_refine_ls_matrix_type full
_refine_ls_number_parameters 173
_refine_ls_number_reflns 752
_refine_ls_number_restraints 0
_refine_ls_restrained_S_all 1.126
_refine_ls_restrained_S_obs 1.159
_refine_ls_R_factor_all 0.0233
_refine_ls_R_factor_obs 0.0222
_refine_ls_shift/esd_max 0.001
_refine_ls_shift/esd_mean 0.000
_refine_ls_structure_factor_coef Fsqd
_refine_ls_weighting_details 'w=1/[\s^2^(Fo^2^)+(0.0385P)^2^+0.8291P] where P=(Fo^2^+2Fc^2^)/3'
_refine_ls_weighting_scheme calc
_refine_ls_wR_factor_all 0.0572
_refine_ls_wR_factor_obs 0.0569
_reflns_number_observed 713
_reflns_number_total 752
_reflns_observed_criterion >2sigma(I)
_cod_depositor_comments
;
The following automatic conversions were performed:
'_symmetry_cell_setting' value 'Orthorhombic' changed to 'orthorhombic'
according to '/home/saulius/struct/CIF-dictionaries/cif_core.dic'
dictionary named 'cif_core.dic' version 2.4.1 from 2010-06-29.

Automatic conversion script
Id: cif_fix_enum 1527 2010-12-29 10:47:43Z saulius 

The following automatic conversions were performed:

'_refine_ls_weighting_scheme' value 'calc
w=1/[\s^2^(Fo^2^)+(0.0385P)^2^+0.8291P] where P=(Fo^2^+2Fc^2^)/3' was
changed to 'calc'. New tag '_refine_ls_weighting_details' was
created. The value of the new tag was set to
'w=1/[\s^2^(Fo^2^)+(0.0385P)^2^+0.8291P] where P=(Fo^2^+2Fc^2^)/3'.

Automatic conversion script
Id: cif_fix_values 3143 2015-03-26 13:38:13Z robertas 
;
_cod_original_sg_symbol_H-M P2(1)2(1)2(1)
_cod_database_code 1004030

loop_
_symmetry_equiv_pos_as_xyz
'x, y, z'
'-x+1/2, -y, z+1/2'
'-x, y+1/2, -z+1/2'
'x+1/2, -y+1/2, -z'

loop_
_atom_site_aniso_label
_atom_site_aniso_U_11
_atom_site_aniso_U_22
_atom_site_aniso_U_33
_atom_site_aniso_U_23
_atom_site_aniso_U_13
_atom_site_aniso_U_12
Zn 0.0203(5) 0.0125(5) 0.0196(5) 0.0003(4) 0.0003(3) 0.0012(4)
P2 0.0260(10) 0.0131(10) 0.0241(10) -0.0021(9) 0.0000(9) -0.0006(9)
P1 0.0227(10) 0.0176(11) 0.0243(9) 0.0011(11) 0.0052(9) -0.0021(10)
O6 0.069(4) 0.027(3) 0.042(3) -0.003(3) -0.027(3) 0.002(3)
O2 0.022(2) 0.028(3) 0.028(3) -0.002(2) 0.010(2) -0.001(2)
O1 0.040(3) 0.015(3) 0.023(2) -0.008(2) 0.006(2) 0.001(3)
O7 0.028(3) 0.023(3) 0.042(3) 0.013(2) 0.002(3) 0.000(2)
O5 0.051(3) 0.021(3) 0.057(3) -0.013(3) 0.039(3) -0.008(3)
O3 0.025(3) 0.010(2) 0.046(3) 0.010(2) -0.003(2) 0.004(2)
O4 0.027(3) 0.014(3) 0.029(3) 0.000(2) -0.008(2) 0.004(2)
O8 0.038(3) 0.028(3) 0.034(3) -0.007(2) 0.005(3) -0.007(3)
C6 0.040(5) 0.040(5) 0.050(5) 0.019(5) -0.007(4) -0.001(4)
C3 0.052(6) 0.026(5) 0.065(6) 0.004(4) -0.030(5) -0.003(4)
C5 0.032(4) 0.032(5) 0.066(6) -0.012(5) 0.001(5) 0.001(4)
C2 0.025(4) 0.031(5) 0.074(6) 0.003(5) 0.004(5) 0.002(4)
N 0.061(5) 0.018(3) 0.030(3) -0.006(3) 0.000(4) -0.006(4)
C7 0.154(11) 0.064(7) 0.039(5) -0.013(6) 0.027(7) -0.025(8)
O 0.047(4) 0.043(3) 0.052(3) 0.010(3) 0.009(3) -0.007(3)
O1W 0.044(3) 0.061(3) 0.042(3) -0.001(3) 0.005(3) -0.010(4)

loop_
_atom_site_label
_atom_site_type_symbol
_atom_site_fract_x
_atom_site_fract_y
_atom_site_fract_z
_atom_site_U_iso_or_equiv
_atom_site_thermal_displace_type
_atom_site_occupancy
_atom_site_calc_flag
_atom_site_refinement_flags
_atom_site_disorder_group
Zn Zn 0.97152(7) 0.20187(7) 0.63523(5) 0.0175(3) Uani 1 d . .
P2 P 0.8895(2) 0.4399(2) 0.78593(13) 0.0211(5) Uani 1 d . .
P1 P 1.2264(2) 0.2147(2) 0.49650(14) 0.0215(5) Uani 1 d . .
O6 O 0.8199(5) 0.5137(4) 0.6964(4) 0.0459(15) Uani 1 d . .
H6 H 0.7595(5) 0.4610(4) 0.6390(4) 0.102 Uiso 1 d R .
O2 O 1.1220(4) 0.2759(4) 0.5657(3) 0.0259(12) Uani 1 d . .
O1 O 0.9357(4) 0.3098(4) 0.7519(3) 0.0258(11) Uani 1 d . .
O7 O 1.3107(5) 0.1137(4) 0.5479(4) 0.0310(13) Uani 1 d . .
O5 O 0.7847(5) 0.4175(4) 0.8698(4) 0.0429(14) Uani 1 d . .
H5 H 0.7423(5) 0.4809(4) 0.9177(4) 0.050 Uiso 1 d R .
O3 O 1.0010(4) 0.0259(4) 0.6783(3) 0.0268(12) Uani 1 d . .
O4 O 0.8122(4) 0.1789(4) 0.5506(3) 0.0232(11) Uani 1 d . .
O8 O 1.1509(4) 0.1421(4) 0.4062(3) 0.0335(13) Uani 1 d . .
H8 H 1.0841(4) 0.2021(4) 0.3612(3) 0.114 Uiso 1 d R .
C6 C 0.7656(7) -0.1778(8) 0.6289(6) 0.043(2) Uani 1 d . .
H6A H 0.8074(7) -0.2482(8) 0.6647(6) 0.061 Uiso 1 d R .
H6B H 0.7852(7) -0.0993(8) 0.6653(6) 0.061 Uiso 1 d R .
C3 C 0.6055(8) -0.0789(8) 0.4695(6) 0.048(2) Uani 1 d . .
H3A H 0.5818(8) -0.1552(8) 0.4317(6) 0.067 Uiso 1 d R .
H3B H 0.5616(8) -0.0064(8) 0.4381(6) 0.067 Uiso 1 d R .
C5 C 0.8194(7) -0.1678(7) 0.5214(6) 0.043(2) Uani 1 d . .
H5A H 0.9147(7) -0.1545(7) 0.5220(6) 0.061 Uiso 1 d R .
H5B H 0.8014(7) -0.2474(7) 0.4862(6) 0.061 Uiso 1 d R .
C2 C 0.5617(7) -0.0923(8) 0.5784(6) 0.043(2) Uani 1 d . .
H2A H 0.5835(7) -0.0151(8) 0.6156(6) 0.061 Uiso 1 d R .
H2B H 0.4663(7) -0.1043(8) 0.5813(6) 0.061 Uiso 1 d R .
N N 0.7537(7) -0.0607(6) 0.4655(4) 0.037(2) Uani 1 d . .
H0A H 0.7730(7) 0.0130(6) 0.4990(4) 0.051 Uiso 1 d R .
C7 C 0.8023(12) -0.0476(9) 0.3585(6) 0.086(4) Uani 1 d . .
H7A H 0.7563(12) 0.0236(9) 0.3269(6) 0.120 Uiso 1 d R .
H7D H 0.7825(12) -0.1255(9) 0.3215(6) 0.120 Uiso 1 d R .
H7B H 0.8971(12) -0.0320(9) 0.3570(6) 0.120 Uiso 1 d R .
O O 0.6249(5) -0.1982(5) 0.6258(4) 0.0476(14) Uani 1 d . .
O1W O 1.4862(5) 0.2090(5) 0.6907(4) 0.0492(14) Uani 1 d . .
H1 H 1.4087(5) 0.2008(5) 0.6413(4) 0.069 Uiso 1 d R .
H2 H 1.4390(5) 0.2230(5) 0.7799(4) 0.387 Uiso 1 d R .

loop_
_atom_type_symbol
_atom_type_description
_atom_type_scat_dispersion_real
_atom_type_scat_dispersion_imag
_atom_type_scat_source
C C 0.0033 0.0016 'International Tables Vol C Tables 4.2.6.8 and 6.1.1.4'
H H 0.0000 0.0000 'International Tables Vol C Tables 4.2.6.8 and 6.1.1.4'
O O 0.0106 0.0060 'International Tables Vol C Tables 4.2.6.8 and 6.1.1.4'
P P 0.1023 0.0942 'International Tables Vol C Tables 4.2.6.8 and 6.1.1.4'
Zn Zn 0.2839 1.4301 'International Tables Vol C Tables 4.2.6.8 and 6.1.1.4'
N N 0.0061 0.0033 'International Tables Vol C Tables 4.2.6.8 and 6.1.1.4'
